data_9010809
loop_
_publ_author_name
'Schwendtner, K.'
'Kolitsch, U.'

_publ_section_title
;Two new structure types: KFe3(AsO4)2(HAsO4)2 and K(H2O)M3+(H1.5AsO4)2(H2AsO4)
 (M3+ = Fe, Ga, In) - synthesis, crystal structure and spectroscopy
;
_journal_name_full 'European Journal of Mineralogy'
_journal_page_first 399
_journal_page_last 409
_journal_paper_doi 10.1127/0935-1221/2007/0019-1726
_journal_volume 19
_journal_year 2007
_chemical_formula_structural K(H2O)In(H1.5AsO4)2(H2AsO4)
_chemical_formula_sum 'As3 H7 In K O13'
_space_group_IT_number 13
_symmetry_space_group_name_Hall '-P 2yac'
_symmetry_space_group_name_H-M 'P 1 2/n 1'
_cell_angle_alpha 90
_cell_angle_beta 94.68
_cell_angle_gamma 90
_cell_length_a 4.798
_cell_length_b 8.832
_cell_length_c 13.971
_cell_formula_units_Z 2
_cell_volume 590.060
_database_code_amcsd 0007223
_exptl_crystal_density_diffrn 3.342
_cod_original_formula_sum 'K O13 In As3 H7'
_cod_database_code 9010809
_amcsd_formula_title K(H2O)In(H1.5AsO4)2(H2AsO4)

loop_
_space_group_symop_operation_xyz
x,y,z
1/2-x,y,1/2-z
1/2+x,-y,1/2+z
-x,-y,-z

loop_
_atom_site_label
_atom_site_fract_x
_atom_site_fract_y
_atom_site_fract_z
_atom_site_occupancy
_atom_site_U_iso_or_equiv
K 0.65560 0.99400 0.00810 0.50000 0.03630
O7 0.75000 0.35510 0.25000 1.00000 0.02260
In 0.75000 0.78143 0.25000 1.00000 0.01728
As1 0.20417 0.65205 0.09643 1.00000 0.01291
As2 0.25000 0.05180 0.25000 1.00000 0.01479
O1 -0.01710 0.61440 0.17940 1.00000 0.02010
O2 0.46210 0.77440 0.12630 1.00000 0.01810
O3 0.32550 0.48240 0.06070 1.00000 0.02180
O4 0.03760 0.74360 -0.00130 1.00000 0.02450
O5 -0.01090 0.95770 0.19080 1.00000 0.01940
O6 0.12700 0.16580 0.33780 1.00000 0.02730
H1 -0.05300 0.18300 0.31900 1.00000 0.04000
H2 -0.12200 0.72000 -0.03700 1.00000 0.03000
H3 0.87200 0.40500 0.21500 1.00000 0.02000
H4 0.43000 0.49000 0.01000 0.50000 0.02000

loop_
_cod_related_entry_id
_cod_related_entry_database
_cod_related_entry_code
1 AMCSD 0007223
